data_7017083
loop_
_publ_author_name
'Han, Yumiao'
'Luo, Qun'
'Hao, Xiang'
'Li, Xianchan'
'Wang, Fuyi'
'Hu, Wenbing'
'Wu, Kui'
'L\"u, Shuang'
'Sadler, Peter J.'

_publ_section_title
;
 Reactions of an organoruthenium anticancer complex with
 2-mercaptobenzanilide-a model for the active-site cysteine of protein
 tyrosine phosphatase 1B.
;
_journal_issue 43
_journal_name_full 'Dalton transactions (Cambridge, England : 2003)'
_journal_page_first 11519
_journal_page_last 11529
_journal_paper_doi 10.1039/c1dt11189b
_journal_volume 40
_journal_year 2011
_chemical_formula_sum 'C62 H70 F6 N3 O6 P Ru2 S3'
_chemical_formula_weight 1396.50
_chemical_name_systematic
;
?
;
_space_group_IT_number 2
_symmetry_cell_setting triclinic
_symmetry_space_group_name_Hall '-P 1'
_symmetry_space_group_name_H-M 'P -1'
_atom_sites_solution_hydrogens geom
_atom_sites_solution_primary direct
_atom_sites_solution_secondary difmap
_audit_creation_method SHELXL-97
_cell_angle_alpha 84.0760(10)
_cell_angle_beta 80.4740(10)
_cell_angle_gamma 88.8860(10)
_cell_formula_units_Z 2
_cell_length_a 11.0581(3)
_cell_length_b 15.6374(4)
_cell_length_c 17.9756(5)
_cell_measurement_reflns_used 25422
_cell_measurement_temperature 173(2)
_cell_measurement_theta_max 27.46
_cell_measurement_theta_min 2.03
_cell_volume 3049.10(14)
_computing_cell_refinement 'Rapid Auto(Rigaku 2001)'
_computing_data_collection 'Rapid Auto(Rigaku 2001)'
_computing_data_reduction 'Rapid Auto(Rigaku 2001)'
_computing_molecular_graphics 'XP in Siemens SHELXTL (Sheldrick, 1994)'
_computing_publication_material 'SHELX97 (Sheldrick, 1997)'
_computing_structure_refinement 'SHELXL-97 (Sheldrick, 1997)'
_computing_structure_solution 'SHELXS-97 (Sheldrick, 1990)'
_diffrn_ambient_temperature 173(2)
_diffrn_measured_fraction_theta_full 0.997
_diffrn_measured_fraction_theta_max 0.997
_diffrn_measurement_device_type 'Rigaku raxis Rapid IP Area Detector'
_diffrn_measurement_method '\w scans at fixed \c = 45\%'
_diffrn_radiation_monochromator graphite
_diffrn_radiation_source 'rotating anode'
_diffrn_radiation_type MoK\a
_diffrn_radiation_wavelength 0.71073
_diffrn_reflns_av_R_equivalents 0.0277
_diffrn_reflns_av_sigmaI/netI 0.0360
_diffrn_reflns_limit_h_max 14
_diffrn_reflns_limit_h_min -14
_diffrn_reflns_limit_k_max 20
_diffrn_reflns_limit_k_min -19
_diffrn_reflns_limit_l_max 23
_diffrn_reflns_limit_l_min -23
_diffrn_reflns_number 25422
_diffrn_reflns_theta_full 27.46
_diffrn_reflns_theta_max 27.46
_diffrn_reflns_theta_min 2.03
_exptl_absorpt_coefficient_mu 0.696
_exptl_absorpt_correction_T_max 0.7878
_exptl_absorpt_correction_T_min 0.7094
_exptl_absorpt_correction_type multi-scan
_exptl_absorpt_process_details 'ABSCOR by T.Higashi 8 March, 1995'
_exptl_crystal_colour red
_exptl_crystal_density_diffrn 1.521
_exptl_crystal_density_method 'not measured'
_exptl_crystal_description block
_exptl_crystal_F_000 1432
_exptl_crystal_size_max 0.53
_exptl_crystal_size_mid 0.46
_exptl_crystal_size_min 0.36
_refine_diff_density_max 0.733
_refine_diff_density_min -0.800
_refine_diff_density_rms 0.104
_refine_ls_extinction_method none
_refine_ls_goodness_of_fit_ref 1.289
_refine_ls_hydrogen_treatment constr
_refine_ls_matrix_type full
_refine_ls_number_parameters 849
_refine_ls_number_reflns 13920
_refine_ls_number_restraints 218
_refine_ls_restrained_S_all 1.309
_refine_ls_R_factor_all 0.0547
_refine_ls_R_factor_gt 0.0478
_refine_ls_shift/su_max 0.004
_refine_ls_shift/su_mean 0.000
_refine_ls_structure_factor_coef Fsqd
_refine_ls_weighting_details 'calc w=1/[\s^2^(Fo^2^)+(0.0255P)^2^+3.7576P] where P=(Fo^2^+2Fc^2^)/3'
_refine_ls_weighting_scheme calc
_refine_ls_wR_factor_gt 0.0900
_refine_ls_wR_factor_ref 0.0922
_reflns_number_gt 13153
_reflns_number_total 13920
_reflns_threshold_expression >2sigma(I)
_cod_data_source_file c1dt11189b.txt
_cod_data_source_block sx2609
_cod_original_sg_symbol_H-M P-1
_cod_database_code 7017083

loop_
_symmetry_equiv_pos_as_xyz
'x, y, z'
'-x, -y, -z'

loop_
_atom_site_label
_atom_site_type_symbol
_atom_site_fract_x
_atom_site_fract_y
_atom_site_fract_z
_atom_site_U_iso_or_equiv
_atom_site_adp_type
_atom_site_occupancy
_atom_site_symmetry_multiplicity
_atom_site_calc_flag
_atom_site_refinement_flags
_atom_site_disorder_assembly
_atom_site_disorder_group
Ru1 Ru 1.053906(19) 0.333907(14) -0.191694(12) 0.01486(6) Uani 1 1 d . . .
Ru2 Ru 1.353848(19) 0.313068(14) -0.259161(12) 0.01524(6) Uani 1 1 d . . .
S1 S 1.17222(6) 0.24197(4) -0.27603(4) 0.01681(13) Uani 1 1 d . . .
S2 S 1.23145(6) 0.29972(5) -0.13407(4) 0.01748(13) Uani 1 1 d . . .
S3 S 1.20594(6) 0.42696(4) -0.26866(4) 0.01517(13) Uani 1 1 d . . .
P1 P 0.98646(8) 0.30271(6) 0.17762(5) 0.03219(19) Uani 1 1 d D . .
F1 F 1.1150(7) 0.3457(7) 0.1796(7) 0.068(3) Uani 0.515(16) 1 d PDU A 1
F2 F 1.0086(15) 0.2298(5) 0.2397(4) 0.087(3) Uani 0.515(16) 1 d PDU A 1
F3 F 0.9692(10) 0.3751(5) 0.1119(5) 0.067(2) Uani 0.515(16) 1 d PDU A 1
F4 F 0.8624(7) 0.2614(7) 0.1680(8) 0.074(3) Uani 0.515(16) 1 d PDU A 1
F1' F 1.1018(9) 0.3233(9) 0.2116(8) 0.082(3) Uani 0.485(16) 1 d PDU A 2
F2' F 0.9354(14) 0.2356(5) 0.2468(4) 0.076(3) Uani 0.485(16) 1 d PDU A 2
F3' F 1.0239(13) 0.3699(6) 0.1064(5) 0.079(3) Uani 0.485(16) 1 d PDU A 2
F4' F 0.8666(7) 0.2822(8) 0.1436(5) 0.048(2) Uani 0.485(16) 1 d PDU A 2
F5 F 0.9150(3) 0.37100(19) 0.22831(19) 0.0739(9) Uani 1 1 d . A .
F6 F 1.0556(2) 0.23688(19) 0.12242(17) 0.0644(8) Uani 1 1 d . A .
O1 O 0.8787(2) 0.14041(17) -0.29046(14) 0.0358(6) Uani 1 1 d . . .
O2 O 1.4811(3) 0.2487(2) -0.03873(18) 0.0619(10) Uani 1 1 d . . .
O3 O 1.4558(3) 0.5788(2) -0.44978(15) 0.0486(7) Uani 1 1 d . . .
O4 O 1.2444(2) 0.02171(17) -0.43970(17) 0.0414(6) Uani 1 1 d . . .
H1O4 H 1.2788 0.0417 -0.4830 0.050 Uiso 1 1 d R . .
O5 O 1.3291(3) 0.0649(2) -0.58847(18) 0.0583(8) Uani 1 1 d . . .
H1O5 H 1.4051 0.0580 -0.6004 0.070 Uiso 1 1 d R . .
O6 O 1.4280(3) -0.0520(2) -0.3616(2) 0.0684(10) Uani 1 1 d . . .
H1O6 H 1.3639 -0.0383 -0.3793 0.082 Uiso 1 1 d R . .
N1 N 1.0365(2) 0.13890(17) -0.38903(15) 0.0270(6) Uani 1 1 d . . .
H1 H 1.1104 0.1173 -0.4013 0.032 Uiso 1 1 calc R . .
N2 N 1.3125(3) 0.21746(19) 0.04831(17) 0.0335(6) Uani 1 1 d D . .
H2 H 1.2427 0.2375 0.0712 0.040 Uiso 1 1 calc R B 1
N3 N 1.3533(2) 0.58732(17) -0.33148(15) 0.0240(5) Uani 1 1 d . . .
H3 H 1.2806 0.5789 -0.3034 0.029 Uiso 1 1 calc R . .
C1 C 0.9124(3) 0.2796(2) -0.09465(16) 0.0219(6) Uani 1 1 d . . .
C2 C 0.8810(2) 0.2598(2) -0.16396(16) 0.0213(6) Uani 1 1 d . . .
H2A H 0.8815 0.1984 -0.1749 0.026 Uiso 1 1 calc R . .
C3 C 0.8693(2) 0.3257(2) -0.22303(17) 0.0225(6) Uani 1 1 d . . .
H3A H 0.8622 0.3091 -0.2744 0.027 Uiso 1 1 calc R . .
C4 C 0.8907(3) 0.4126(2) -0.21483(18) 0.0242(6) Uani 1 1 d . . .
C5 C 0.9256(3) 0.4334(2) -0.14631(18) 0.0252(6) Uani 1 1 d . . .
H5A H 0.9570 0.4923 -0.1434 0.030 Uiso 1 1 calc R . .
C6 C 0.9378(3) 0.3676(2) -0.08782(17) 0.0236(6) Uani 1 1 d . . .
H6A H 0.9777 0.3814 -0.0445 0.028 Uiso 1 1 calc R . .
C7 C 0.9127(3) 0.2131(2) -0.02745(18) 0.0293(7) Uani 1 1 d . . .
H7A H 0.9564 0.2383 0.0096 0.035 Uiso 1 1 calc R . .
C8 C 0.7786(3) 0.1989(3) 0.0100(2) 0.0448(10) Uani 1 1 d . . .
H8A H 0.7393 0.2546 0.0183 0.067 Uiso 1 1 calc R . .
H8B H 0.7755 0.1639 0.0587 0.067 Uiso 1 1 calc R . .
H8C H 0.7354 0.1692 -0.0232 0.067 Uiso 1 1 calc R . .
C9 C 0.9765(5) 0.1294(3) -0.0463(2) 0.0572(13) Uani 1 1 d . . .
H9A H 1.0612 0.1413 -0.0709 0.086 Uiso 1 1 calc R . .
H9B H 0.9330 0.1018 -0.0806 0.086 Uiso 1 1 calc R . .
H9C H 0.9764 0.0911 0.0004 0.086 Uiso 1 1 calc R . .
C10 C 0.8758(3) 0.4829(2) -0.2764(2) 0.0363(8) Uani 1 1 d . . .
H10A H 0.8044 0.5183 -0.2595 0.054 Uiso 1 1 calc R . .
H10B H 0.8636 0.4573 -0.3222 0.054 Uiso 1 1 calc R . .
H10C H 0.9495 0.5188 -0.2878 0.054 Uiso 1 1 calc R . .
C11 C 1.4736(3) 0.25091(19) -0.34940(18) 0.0230(6) Uani 1 1 d . . .
C12 C 1.4978(3) 0.2138(2) -0.27640(19) 0.0263(6) Uani 1 1 d . . .
H12A H 1.4759 0.1522 -0.2597 0.032 Uiso 1 1 calc R . .
C13 C 1.5252(3) 0.2660(2) -0.22293(18) 0.0247(6) Uani 1 1 d . . .
H13A H 1.5226 0.2403 -0.1694 0.030 Uiso 1 1 calc R . .
C14 C 1.5346(2) 0.3579(2) -0.23910(17) 0.0227(6) Uani 1 1 d . . .
C15 C 1.5144(2) 0.39253(19) -0.31132(17) 0.0209(6) Uani 1 1 d . . .
H15A H 1.5024 0.4561 -0.3201 0.025 Uiso 1 1 calc R . .
C16 C 1.4845(3) 0.34052(19) -0.36648(16) 0.0211(6) Uani 1 1 d . . .
H16A H 1.4539 0.3687 -0.4123 0.025 Uiso 1 1 calc R . .
C17 C 1.4362(3) 0.1919(2) -0.40384(19) 0.0287(7) Uani 1 1 d . . .
H17A H 1.3798 0.1474 -0.3733 0.034 Uiso 1 1 calc R . .
C18 C 1.3686(4) 0.2378(2) -0.4634(2) 0.0382(8) Uani 1 1 d . . .
H18A H 1.2951 0.2657 -0.4383 0.057 Uiso 1 1 calc R . .
H18B H 1.3449 0.1961 -0.4954 0.057 Uiso 1 1 calc R . .
H18C H 1.4223 0.2813 -0.4948 0.057 Uiso 1 1 calc R . .
C19 C 1.5502(4) 0.1453(3) -0.4408(3) 0.0517(11) Uani 1 1 d . . .
H19A H 1.5253 0.1013 -0.4703 0.078 Uiso 1 1 calc R . .
H19B H 1.5938 0.1181 -0.4014 0.078 Uiso 1 1 calc R . .
H19C H 1.6043 0.1868 -0.4745 0.078 Uiso 1 1 calc R . .
C20 C 1.5608(3) 0.4142(2) -0.18113(19) 0.0297(7) Uani 1 1 d . . .
H20A H 1.6496 0.4217 -0.1857 0.045 Uiso 1 1 calc R . .
H20B H 1.5281 0.3874 -0.1302 0.045 Uiso 1 1 calc R . .
H20C H 1.5219 0.4705 -0.1895 0.045 Uiso 1 1 calc R . .
C21 C 1.1590(3) 0.13111(19) -0.23969(17) 0.0215(6) Uani 1 1 d . . .
C22 C 1.0694(3) 0.08288(19) -0.26410(17) 0.0241(6) Uani 1 1 d . . .
C23 C 1.0540(3) -0.0033(2) -0.2365(2) 0.0346(8) Uani 1 1 d . . .
H23A H 0.9929 -0.0360 -0.2520 0.041 Uiso 1 1 calc R . .
C24 C 1.1261(4) -0.0419(2) -0.1868(2) 0.0418(9) Uani 1 1 d . . .
H24A H 1.1148 -0.1009 -0.1686 0.050 Uiso 1 1 calc R . .
C25 C 1.2151(4) 0.0057(2) -0.1635(2) 0.0382(8) Uani 1 1 d . . .
H25A H 1.2647 -0.0208 -0.1293 0.046 Uiso 1 1 calc R . .
C26 C 1.2317(3) 0.0919(2) -0.19003(19) 0.0274(7) Uani 1 1 d . . .
H26A H 1.2931 0.1241 -0.1742 0.033 Uiso 1 1 calc R . .
C27 C 0.9849(3) 0.12415(19) -0.31538(18) 0.0250(6) Uani 1 1 d . . .
C28 C 0.9862(3) 0.1851(2) -0.44922(18) 0.0272(7) Uani 1 1 d . . .
C29 C 0.8731(3) 0.2271(2) -0.4391(2) 0.0305(7) Uani 1 1 d . . .
H29A H 0.8236 0.2245 -0.3904 0.037 Uiso 1 1 calc R . .
C30 C 0.8338(3) 0.2728(2) -0.5014(2) 0.0366(8) Uani 1 1 d . . .
H30A H 0.7573 0.3022 -0.4945 0.044 Uiso 1 1 calc R . .
C31 C 0.9029(4) 0.2765(3) -0.5728(2) 0.0417(9) Uani 1 1 d . . .
H31A H 0.8744 0.3076 -0.6148 0.050 Uiso 1 1 calc R . .
C32 C 1.0147(4) 0.2343(3) -0.5824(2) 0.0388(8) Uani 1 1 d . . .
H32A H 1.0629 0.2360 -0.6315 0.047 Uiso 1 1 calc R . .
C33 C 1.0570(3) 0.1894(2) -0.5210(2) 0.0330(7) Uani 1 1 d . . .
H33A H 1.1346 0.1617 -0.5281 0.040 Uiso 1 1 calc R . .
C34 C 1.2650(2) 0.38201(19) -0.07843(15) 0.0189(5) Uani 1 1 d . C .
C35 C 1.3315(3) 0.3588(2) -0.01917(16) 0.0242(6) Uani 1 1 d . . .
C36 C 1.3586(3) 0.4215(3) 0.02521(19) 0.0343(8) Uani 1 1 d . C .
H36A H 1.4025 0.4059 0.0658 0.041 Uiso 1 1 calc R . .
C37 C 1.3230(3) 0.5056(2) 0.01144(19) 0.0339(8) Uani 1 1 d . . .
H37A H 1.3440 0.5478 0.0416 0.041 Uiso 1 1 calc R C .
C38 C 1.2567(3) 0.5286(2) -0.04639(18) 0.0285(7) Uani 1 1 d . C .
H38A H 1.2317 0.5867 -0.0559 0.034 Uiso 1 1 calc R . .
C39 C 1.2266(3) 0.4672(2) -0.09058(16) 0.0229(6) Uani 1 1 d . . .
H39A H 1.1794 0.4831 -0.1295 0.028 Uiso 1 1 calc R C .
C40 C 1.3819(3) 0.2693(2) -0.00510(18) 0.0295(7) Uani 1 1 d . C .
C41 C 1.3468(7) 0.1301(4) 0.0702(7) 0.032(3) Uani 0.561(9) 1 d PDU C 1
C42 C 1.2592(8) 0.0845(5) 0.1229(5) 0.041(2) Uani 0.561(9) 1 d PDU C 1
H42A H 1.1838 0.1116 0.1407 0.049 Uiso 0.561(9) 1 calc PR C 1
C43 C 1.2797(9) 0.0003(5) 0.1499(5) 0.048(3) Uani 0.561(9) 1 d PDU C 1
H43A H 1.2194 -0.0293 0.1868 0.057 Uiso 0.561(9) 1 calc PR C 1
C44 C 1.3880(8) -0.0409(5) 0.1234(6) 0.057(3) Uani 0.561(9) 1 d PDU C 1
H44A H 1.4010 -0.0995 0.1401 0.069 Uiso 0.561(9) 1 calc PR C 1
C45 C 1.4764(7) 0.0047(5) 0.0723(7) 0.076(3) Uani 0.561(9) 1 d PDU C 1
H45A H 1.5517 -0.0225 0.0547 0.091 Uiso 0.561(9) 1 calc PR C 1
C46 C 1.4571(7) 0.0899(5) 0.0461(6) 0.061(2) Uani 0.561(9) 1 d PDU C 1
H46A H 1.5197 0.1206 0.0117 0.073 Uiso 0.561(9) 1 calc PR C 1
C41' C 1.3275(9) 0.1342(6) 0.0845(10) 0.030(3) Uani 0.439(9) 1 d PDU C 2
C42' C 1.2310(8) 0.0779(7) 0.1026(7) 0.037(2) Uani 0.439(9) 1 d PDU C 2
H42B H 1.1520 0.0957 0.0929 0.044 Uiso 0.439(9) 1 calc PR C 2
C43' C 1.2483(10) -0.0046(7) 0.1348(9) 0.047(3) Uani 0.439(9) 1 d PDU C 2
H43B H 1.1828 -0.0448 0.1441 0.057 Uiso 0.439(9) 1 calc PR C 2
C44' C 1.3616(10) -0.0282(6) 0.1533(7) 0.045(3) Uani 0.439(9) 1 d PDU C 2
H44B H 1.3727 -0.0826 0.1801 0.054 Uiso 0.439(9) 1 calc PR C 2
C45' C 1.4580(9) 0.0282(7) 0.1323(9) 0.071(3) Uani 0.439(9) 1 d PDU C 2
H45B H 1.5375 0.0102 0.1409 0.085 Uiso 0.439(9) 1 calc PR C 2
C46' C 1.4423(8) 0.1110(6) 0.0987(8) 0.055(3) Uani 0.439(9) 1 d PDU C 2
H46B H 1.5089 0.1501 0.0860 0.066 Uiso 0.439(9) 1 calc PR C 2
C47 C 1.1899(3) 0.44527(18) -0.36699(15) 0.0179(5) Uani 1 1 d . . .
C48 C 1.2691(3) 0.50220(19) -0.41828(16) 0.0211(6) Uani 1 1 d . . .
C49 C 1.2615(3) 0.5053(2) -0.49544(17) 0.0276(7) Uani 1 1 d . . .
H49A H 1.3165 0.5413 -0.5308 0.033 Uiso 1 1 calc R . .
C50 C 1.1771(3) 0.4582(2) -0.52172(18) 0.0307(7) Uani 1 1 d . . .
H50A H 1.1749 0.4610 -0.5745 0.037 Uiso 1 1 calc R . .
C51 C 1.0950(3) 0.4064(2) -0.47073(18) 0.0272(7) Uani 1 1 d . . .
H51A H 1.0335 0.3757 -0.4881 0.033 Uiso 1 1 calc R . .
C52 C 1.1029(3) 0.39952(19) -0.39444(17) 0.0220(6) Uani 1 1 d . . .
H52A H 1.0478 0.3627 -0.3599 0.026 Uiso 1 1 calc R . .
C53 C 1.3678(3) 0.5590(2) -0.40092(17) 0.0245(6) Uani 1 1 d . . .
C54 C 1.4405(3) 0.62885(19) -0.29843(18) 0.0238(6) Uani 1 1 d . . .
C55 C 1.4017(3) 0.6548(2) -0.2268(2) 0.0324(7) Uani 1 1 d . . .
H55A H 1.3186 0.6465 -0.2035 0.039 Uiso 1 1 calc R . .
C56 C 1.4828(4) 0.6926(3) -0.1889(2) 0.0436(9) Uani 1 1 d . . .
H56A H 1.4551 0.7103 -0.1399 0.052 Uiso 1 1 calc R . .
C57 C 1.6040(4) 0.7045(3) -0.2225(2) 0.0455(10) Uani 1 1 d . . .
H57A H 1.6600 0.7303 -0.1967 0.055 Uiso 1 1 calc R . .
C58 C 1.6428(3) 0.6788(3) -0.2934(2) 0.0420(9) Uani 1 1 d . . .
H58A H 1.7263 0.6867 -0.3160 0.050 Uiso 1 1 calc R . .
C59 C 1.5635(3) 0.6415(2) -0.3331(2) 0.0317(7) Uani 1 1 d . . .
H59A H 1.5916 0.6249 -0.3824 0.038 Uiso 1 1 calc R . .
C60 C 1.1601(4) -0.0464(3) -0.4395(3) 0.0608(13) Uani 1 1 d . . .
H60A H 1.1339 -0.0721 -0.3874 0.091 Uiso 1 1 calc R . .
H60B H 1.2001 -0.0903 -0.4704 0.091 Uiso 1 1 calc R . .
H60C H 1.0884 -0.0235 -0.4607 0.091 Uiso 1 1 calc R . .
C61 C 1.2658(6) 0.0493(4) -0.6485(3) 0.0836(19) Uani 1 1 d . . .
H61A H 1.1773 0.0487 -0.6302 0.125 Uiso 1 1 calc R . .
H61B H 1.2914 -0.0064 -0.6665 0.125 Uiso 1 1 calc R . .
H61C H 1.2853 0.0949 -0.6903 0.125 Uiso 1 1 calc R . .
C62 C 1.3857(6) -0.1336(4) -0.3235(4) 0.098(2) Uani 1 1 d . . .
H62A H 1.3876 -0.1754 -0.3608 0.147 Uiso 1 1 calc R . .
H62B H 1.3016 -0.1277 -0.2970 0.147 Uiso 1 1 calc R . .
H62C H 1.4391 -0.1535 -0.2868 0.147 Uiso 1 1 calc R . .

loop_
_atom_site_aniso_label
_atom_site_aniso_U_11
_atom_site_aniso_U_22
_atom_site_aniso_U_33
_atom_site_aniso_U_23
_atom_site_aniso_U_13
_atom_site_aniso_U_12
Ru1 0.01353(10) 0.01551(11) 0.01472(11) 0.00093(8) -0.00139(8) -0.00077(8)
Ru2 0.01378(10) 0.01435(11) 0.01664(11) 0.00074(8) -0.00113(8) -0.00012(8)
S1 0.0174(3) 0.0141(3) 0.0184(3) -0.0004(2) -0.0021(2) -0.0011(2)
S2 0.0169(3) 0.0191(3) 0.0159(3) 0.0018(2) -0.0035(2) -0.0003(2)
S3 0.0161(3) 0.0146(3) 0.0141(3) 0.0016(2) -0.0020(2) -0.0013(2)
P1 0.0327(4) 0.0276(5) 0.0364(5) -0.0073(4) -0.0038(4) 0.0048(3)
F1 0.044(3) 0.071(5) 0.100(6) -0.035(4) -0.026(4) 0.005(3)
F2 0.159(8) 0.060(4) 0.037(3) 0.006(3) -0.017(4) 0.026(5)
F3 0.090(5) 0.043(3) 0.075(5) 0.004(3) -0.044(4) 0.019(4)
F4 0.048(4) 0.050(5) 0.122(8) -0.037(5) 0.018(4) -0.017(3)
F1' 0.051(4) 0.107(7) 0.109(7) -0.054(5) -0.047(4) 0.013(4)
F2' 0.129(7) 0.047(4) 0.047(4) -0.002(3) 0.003(4) -0.022(4)
F3' 0.114(7) 0.045(4) 0.065(4) -0.004(3) 0.025(5) -0.029(5)
F4' 0.038(3) 0.069(6) 0.046(4) -0.028(3) -0.017(3) 0.008(3)
F5 0.0648(18) 0.0675(19) 0.091(2) -0.0517(17) 0.0108(16) -0.0001(14)
F6 0.0477(14) 0.0707(19) 0.084(2) -0.0456(16) -0.0166(14) 0.0231(13)
O1 0.0300(13) 0.0411(15) 0.0360(13) -0.0051(11) -0.0042(10) 0.0010(10)
O2 0.0458(17) 0.072(2) 0.0538(18) 0.0229(16) 0.0125(14) 0.0323(16)
O3 0.0460(16) 0.067(2) 0.0287(13) -0.0089(13) 0.0106(11) -0.0318(14)
O4 0.0335(13) 0.0350(15) 0.0567(17) -0.0123(12) -0.0049(12) -0.0045(11)
O5 0.0502(18) 0.072(2) 0.0579(19) -0.0259(17) -0.0119(15) 0.0039(15)
O6 0.0511(19) 0.065(2) 0.082(3) 0.0168(19) -0.0062(17) 0.0043(16)
N1 0.0271(13) 0.0277(15) 0.0279(14) -0.0061(11) -0.0079(11) 0.0017(11)
N2 0.0308(15) 0.0311(16) 0.0378(16) 0.0014(12) -0.0070(12) 0.0006(12)
N3 0.0223(12) 0.0232(13) 0.0246(13) -0.0015(10) 0.0016(10) -0.0048(10)
C1 0.0157(13) 0.0283(16) 0.0197(14) 0.0014(12) 0.0004(10) -0.0011(11)
C2 0.0149(13) 0.0243(15) 0.0231(14) -0.0001(12) 0.0008(11) -0.0050(11)
C3 0.0129(12) 0.0329(17) 0.0205(14) 0.0003(12) -0.0014(10) 0.0008(11)
C4 0.0144(13) 0.0254(16) 0.0299(16) 0.0029(12) 0.0013(11) 0.0028(11)
C5 0.0193(14) 0.0214(15) 0.0329(16) -0.0034(12) 0.0017(12) 0.0016(11)
C6 0.0194(14) 0.0294(17) 0.0204(14) -0.0059(12) 0.0031(11) 0.0008(12)
C7 0.0302(16) 0.0349(19) 0.0197(15) 0.0064(13) -0.0002(12) -0.0030(13)
C8 0.036(2) 0.053(3) 0.037(2) 0.0165(18) 0.0075(16) -0.0092(17)
C9 0.077(3) 0.043(3) 0.038(2) 0.0178(18) 0.011(2) 0.022(2)
C10 0.0302(17) 0.036(2) 0.0383(19) 0.0106(15) -0.0024(14) 0.0104(14)
C11 0.0199(14) 0.0177(15) 0.0291(16) -0.0034(12) 0.0031(12) 0.0007(11)
C12 0.0209(14) 0.0198(15) 0.0347(17) 0.0029(12) 0.0014(12) 0.0065(11)
C13 0.0182(14) 0.0305(17) 0.0241(15) 0.0034(12) -0.0044(11) 0.0032(12)
C14 0.0123(12) 0.0274(16) 0.0276(15) -0.0019(12) -0.0015(11) 0.0003(11)
C15 0.0160(13) 0.0209(15) 0.0238(14) 0.0019(11) 0.0003(11) 0.0004(11)
C16 0.0165(13) 0.0243(15) 0.0199(14) -0.0004(11) 0.0036(10) -0.0004(11)
C17 0.0279(16) 0.0240(17) 0.0325(17) -0.0110(13) 0.0056(13) -0.0036(12)
C18 0.049(2) 0.037(2) 0.0305(18) -0.0098(15) -0.0046(16) -0.0076(16)
C19 0.038(2) 0.050(3) 0.068(3) -0.037(2) 0.0079(19) 0.0018(18)
C20 0.0208(14) 0.041(2) 0.0285(16) -0.0063(14) -0.0043(12) -0.0057(13)
C21 0.0246(14) 0.0149(14) 0.0236(14) 0.0005(11) -0.0011(11) -0.0017(11)
C22 0.0286(15) 0.0174(15) 0.0257(15) -0.0012(12) -0.0028(12) -0.0027(12)
C23 0.0402(19) 0.0191(17) 0.045(2) -0.0017(14) -0.0083(16) -0.0091(14)
C24 0.056(2) 0.0150(17) 0.054(2) 0.0087(15) -0.0134(19) -0.0070(15)
C25 0.044(2) 0.0243(18) 0.047(2) 0.0097(15) -0.0174(17) 0.0002(15)
C26 0.0265(15) 0.0216(16) 0.0340(17) 0.0023(13) -0.0084(13) -0.0001(12)
C27 0.0275(15) 0.0179(15) 0.0321(16) -0.0070(12) -0.0089(13) -0.0045(12)
C28 0.0318(16) 0.0234(16) 0.0292(16) -0.0046(13) -0.0121(13) -0.0041(12)
C29 0.0309(17) 0.0263(17) 0.0368(18) -0.0066(14) -0.0106(14) -0.0022(13)
C30 0.0357(19) 0.0279(18) 0.050(2) -0.0039(16) -0.0185(16) -0.0003(14)
C31 0.049(2) 0.038(2) 0.043(2) 0.0024(17) -0.0258(18) -0.0042(17)
C32 0.047(2) 0.043(2) 0.0284(18) -0.0014(15) -0.0128(16) -0.0107(17)
C33 0.0308(17) 0.038(2) 0.0320(17) -0.0079(15) -0.0087(14) -0.0020(14)
C34 0.0170(13) 0.0250(15) 0.0145(12) -0.0013(11) -0.0016(10) -0.0027(11)
C35 0.0202(14) 0.0344(18) 0.0163(13) 0.0022(12) -0.0014(11) 0.0003(12)
C36 0.0309(17) 0.053(2) 0.0231(16) -0.0090(15) -0.0126(13) 0.0026(15)
C37 0.0333(17) 0.045(2) 0.0264(16) -0.0157(15) -0.0069(14) -0.0011(15)
C38 0.0297(16) 0.0311(18) 0.0243(15) -0.0054(13) -0.0020(13) -0.0012(13)
C39 0.0246(14) 0.0266(16) 0.0176(13) -0.0016(11) -0.0038(11) -0.0004(12)
C40 0.0256(15) 0.042(2) 0.0209(15) 0.0031(13) -0.0080(12) 0.0057(14)
C41 0.028(4) 0.034(4) 0.034(5) 0.000(3) -0.007(4) -0.004(3)
C42 0.040(4) 0.033(4) 0.049(5) -0.004(3) -0.007(3) 0.003(3)
C43 0.057(5) 0.032(4) 0.055(5) 0.003(3) -0.014(4) -0.004(4)
C44 0.066(5) 0.034(4) 0.073(6) 0.003(4) -0.021(5) 0.008(4)
C45 0.052(4) 0.055(5) 0.115(7) 0.005(5) -0.009(5) 0.025(4)
C46 0.041(4) 0.047(4) 0.090(6) 0.004(4) -0.004(4) 0.012(3)
C41' 0.026(4) 0.034(4) 0.029(5) -0.003(4) 0.001(4) 0.005(3)
C42' 0.027(4) 0.030(4) 0.056(6) -0.004(4) -0.015(4) -0.003(3)
C43' 0.049(5) 0.036(5) 0.058(6) -0.002(4) -0.013(5) -0.008(4)
C44' 0.051(5) 0.038(5) 0.042(5) 0.005(4) -0.007(4) 0.006(4)
C45' 0.046(5) 0.063(6) 0.100(7) 0.029(5) -0.025(5) 0.009(4)
C46' 0.035(4) 0.051(5) 0.079(6) 0.018(5) -0.021(4) -0.002(4)
C47 0.0222(13) 0.0159(14) 0.0147(12) 0.0005(10) -0.0023(10) 0.0028(10)
C48 0.0244(14) 0.0176(14) 0.0196(14) 0.0028(11) -0.0018(11) 0.0003(11)
C49 0.0329(17) 0.0290(17) 0.0181(14) 0.0042(12) -0.0002(12) -0.0004(13)
C50 0.0417(19) 0.0343(19) 0.0167(14) 0.0011(13) -0.0091(13) 0.0030(14)
C51 0.0307(16) 0.0277(17) 0.0261(16) -0.0043(13) -0.0122(13) 0.0028(13)
C52 0.0233(14) 0.0185(15) 0.0241(15) 0.0014(11) -0.0058(11) 0.0006(11)
C53 0.0262(15) 0.0220(16) 0.0230(15) 0.0041(12) -0.0010(12) -0.0026(12)
C54 0.0256(15) 0.0174(15) 0.0279(15) 0.0027(12) -0.0065(12) -0.0019(11)
C55 0.0298(17) 0.037(2) 0.0299(17) -0.0026(14) -0.0046(13) -0.0011(14)
C56 0.046(2) 0.053(3) 0.036(2) -0.0102(18) -0.0146(17) 0.0017(18)
C57 0.041(2) 0.054(3) 0.049(2) -0.0101(19) -0.0225(18) -0.0063(18)
C58 0.0293(18) 0.044(2) 0.053(2) 0.0000(18) -0.0102(16) -0.0066(16)
C59 0.0307(17) 0.0295(18) 0.0330(18) 0.0011(14) -0.0016(14) -0.0052(13)
C60 0.046(2) 0.046(3) 0.093(4) -0.034(3) -0.002(2) -0.011(2)
C61 0.077(4) 0.114(5) 0.074(4) -0.048(4) -0.032(3) 0.023(4)
C62 0.083(4) 0.068(4) 0.119(6) 0.038(4) 0.019(4) 0.026(3)

loop_
_atom_type_symbol
_atom_type_description
_atom_type_scat_dispersion_real
_atom_type_scat_dispersion_imag
_atom_type_scat_source
C C 0.0033 0.0016 'International Tables Vol C Tables 4.2.6.8 and 6.1.1.4'
H H 0.0000 0.0000 'International Tables Vol C Tables 4.2.6.8 and 6.1.1.4'
N N 0.0061 0.0033 'International Tables Vol C Tables 4.2.6.8 and 6.1.1.4'
O O 0.0106 0.0060 'International Tables Vol C Tables 4.2.6.8 and 6.1.1.4'
F F 0.0171 0.0103 'International Tables Vol C Tables 4.2.6.8 and 6.1.1.4'
P P 0.1023 0.0942 'International Tables Vol C Tables 4.2.6.8 and 6.1.1.4'
S S 0.1246 0.1234 'International Tables Vol C Tables 4.2.6.8 and 6.1.1.4'
Ru Ru -1.2594 0.8363 'International Tables Vol C Tables 4.2.6.8 and 6.1.1.4'

loop_
_geom_angle_atom_site_label_1
_geom_angle_atom_site_label_2
_geom_angle_atom_site_label_3
_geom_angle
C6 Ru1 C5 37.49(12)
C6 Ru1 C2 67.01(11)
C5 Ru1 C2 79.40(11)
C6 Ru1 C3 79.09(11)
C5 Ru1 C3 66.73(12)
C2 Ru1 C3 37.44(11)
C6 Ru1 C4 67.36(12)
C5 Ru1 C4 37.22(12)
C2 Ru1 C4 67.33(11)
C3 Ru1 C4 36.96(12)
C6 Ru1 C1 37.57(11)
C5 Ru1 C1 67.69(11)
C2 Ru1 C1 36.91(11)
C3 Ru1 C1 67.06(11)
C4 Ru1 C1 79.80(11)
C6 Ru1 S2 95.42(8)
C5 Ru1 S2 118.85(9)
C2 Ru1 S2 123.97(8)
C3 Ru1 S2 161.27(8)
C4 Ru1 S2 155.09(9)
C1 Ru1 S2 97.65(8)
C6 Ru1 S3 124.47(8)
C5 Ru1 S3 98.54(8)
C2 Ru1 S3 156.25(8)
C3 Ru1 S3 119.96(8)
C4 Ru1 S3 96.61(8)
C1 Ru1 S3 161.63(8)
S2 Ru1 S3 77.97(2)
C6 Ru1 S1 156.94(9)
C5 Ru1 S1 162.62(9)
C2 Ru1 S1 99.44(8)
C3 Ru1 S1 101.74(8)
C4 Ru1 S1 126.29(9)
C1 Ru1 S1 121.22(8)
S2 Ru1 S1 76.35(2)
S3 Ru1 S1 75.46(2)
C13 Ru2 C15 66.73(11)
C13 Ru2 C12 36.99(12)
C15 Ru2 C12 78.82(11)
C13 Ru2 C11 68.17(12)
C15 Ru2 C11 67.52(11)
C12 Ru2 C11 38.12(12)
C13 Ru2 C16 79.50(11)
C15 Ru2 C16 37.65(11)
C12 Ru2 C16 67.02(11)
C11 Ru2 C16 37.01(11)
C13 Ru2 C14 37.96(12)
C15 Ru2 C14 36.94(11)
C12 Ru2 C14 67.85(12)
C11 Ru2 C14 81.26(11)
C16 Ru2 C14 67.97(11)
C13 Ru2 S1 132.75(9)
C15 Ru2 S1 147.65(8)
C12 Ru2 S1 103.61(9)
C11 Ru2 S1 94.20(8)
C16 Ru2 S1 112.90(8)
C14 Ru2 S1 170.69(8)
C13 Ru2 S3 149.08(9)
C15 Ru2 S3 95.40(8)
C12 Ru2 S3 168.07(9)
C11 Ru2 S3 130.00(8)
C16 Ru2 S3 102.04(8)
C14 Ru2 S3 113.47(8)
S1 Ru2 S3 75.66(2)
C13 Ru2 S2 96.07(8)
C15 Ru2 S2 132.92(8)
C12 Ru2 S2 114.16(9)
C11 Ru2 S2 148.37(8)
C16 Ru2 S2 170.56(8)
C14 Ru2 S2 103.42(8)
S1 Ru2 S2 76.24(2)
S3 Ru2 S2 77.44(2)
C21 S1 Ru2 115.84(10)
C21 S1 Ru1 112.14(10)
Ru2 S1 Ru1 88.85(2)
C34 S2 Ru1 111.82(10)
C34 S2 Ru2 112.22(9)
Ru1 S2 Ru2 88.60(2)
C47 S3 Ru1 114.80(10)
C47 S3 Ru2 106.64(9)
Ru1 S3 Ru2 88.64(2)
F1' P1 F2 70.1(6)
F1' P1 F4 161.1(6)
F2 P1 F4 91.8(5)
F1' P1 F3' 92.1(5)
F2 P1 F3' 155.7(5)
F4 P1 F3' 106.8(5)
F1' P1 F2' 93.4(5)
F2 P1 F2' 29.7(4)
F4 P1 F2' 67.6(5)
F3' P1 F2' 174.2(5)
F1' P1 F3 109.2(6)
F2 P1 F3 177.3(5)
F4 P1 F3 89.1(5)
F3' P1 F3 22.0(4)
F2' P1 F3 152.5(5)
F1' P1 F5 87.1(5)
F2 P1 F5 100.8(4)
F4 P1 F5 91.1(5)
F3' P1 F5 94.4(5)
F2' P1 F5 84.2(4)
F3 P1 F5 81.7(4)
F1' P1 F1 23.4(5)
F2 P1 F1 91.6(5)
F4 P1 F1 175.1(5)
F3' P1 F1 68.9(5)
F2' P1 F1 116.7(5)
F3 P1 F1 87.3(4)
F5 P1 F1 91.7(4)
F1' P1 F4' 179.2(7)
F2 P1 F4' 109.9(5)
F4 P1 F4' 18.7(5)
F3' P1 F4' 88.1(5)
F2' P1 F4' 86.3(4)
F3 P1 F4' 70.8(5)
F5 P1 F4' 92.1(4)
F1 P1 F4' 157.0(5)
F1' P1 F6 94.9(5)
F2 P1 F6 82.4(4)
F4 P1 F6 87.9(5)
F3' P1 F6 82.9(5)
F2' P1 F6 98.3(4)
F3 P1 F6 95.1(4)
F5 P1 F6 176.67(19)
F1 P1 F6 89.1(4)
F4' P1 F6 85.9(4)
C60 O4 H1O4 114.5
C61 O5 H1O5 111.5
C62 O6 H1O6 96.9
C27 N1 C28 128.0(3)
C27 N1 H1 116.0
C28 N1 H1 116.0
C40 N2 C41' 134.7(6)
C40 N2 C41 123.0(4)
C41' N2 C41 12.7(10)
C40 N2 H2 118.5
C41' N2 H2 106.5
C41 N2 H2 118.5
C53 N3 C54 128.0(3)
C53 N3 H3 116.0
C54 N3 H3 116.0
C2 C1 C6 117.5(3)
C2 C1 C7 122.7(3)
C6 C1 C7 119.8(3)
C2 C1 Ru1 70.19(16)
C6 C1 Ru1 69.00(16)
C7 C1 Ru1 135.2(2)
C1 C2 C3 120.9(3)
C1 C2 Ru1 72.90(16)
C3 C2 Ru1 71.37(16)
C1 C2 H2A 119.1
C3 C2 H2A 119.1
Ru1 C2 H2A 119.1
C4 C3 C2 121.1(3)
C4 C3 Ru1 72.33(17)
C2 C3 Ru1 71.20(16)
C4 C3 H3A 118.9
C2 C3 H3A 118.9
Ru1 C3 H3A 118.9
C3 C4 C5 118.7(3)
C3 C4 C10 121.4(3)
C5 C4 C10 120.0(3)
C3 C4 Ru1 70.71(16)
C5 C4 Ru1 70.45(17)
C10 C4 Ru1 131.4(2)
C6 C5 C4 120.1(3)
C6 C5 Ru1 70.43(17)
C4 C5 Ru1 72.34(17)
C6 C5 H5A 119.4
C4 C5 H5A 119.4
Ru1 C5 H5A 119.4
C5 C6 C1 121.7(3)
C5 C6 Ru1 72.09(17)
C1 C6 Ru1 73.43(16)
C5 C6 H6A 118.8
C1 C6 H6A 118.8
Ru1 C6 H6A 118.8
C1 C7 C9 114.6(3)
C1 C7 C8 106.8(3)
C9 C7 C8 112.0(3)
C1 C7 H7A 107.7
C9 C7 H7A 107.7
C8 C7 H7A 107.7
C7 C8 H8A 109.5
C7 C8 H8B 109.5
H8A C8 H8B 109.5
C7 C8 H8C 109.5
H8A C8 H8C 109.5
H8B C8 H8C 109.5
C7 C9 H9A 109.5
C7 C9 H9B 109.5
H9A C9 H9B 109.5
C7 C9 H9C 109.5
H9A C9 H9C 109.5
H9B C9 H9C 109.5
C4 C10 H10A 109.5
C4 C10 H10B 109.5
H10A C10 H10B 109.5
C4 C10 H10C 109.5
H10A C10 H10C 109.5
H10B C10 H10C 109.5
C16 C11 C12 118.1(3)
C16 C11 C17 123.1(3)
C12 C11 C17 118.8(3)
C16 C11 Ru2 71.76(16)
C12 C11 Ru2 70.85(17)
C17 C11 Ru2 128.0(2)
C13 C12 C11 120.7(3)
C13 C12 Ru2 70.88(17)
C11 C12 Ru2 71.03(16)
C13 C12 H12A 118.9
C11 C12 H12A 118.9
Ru2 C12 H12A 118.9
C12 C13 C14 121.7(3)
C12 C13 Ru2 72.13(17)
C14 C13 Ru2 72.27(16)
C12 C13 H13A 118.6
C14 C13 H13A 118.6
Ru2 C13 H13A 118.6
C15 C14 C13 116.7(3)
C15 C14 C20 121.5(3)
C13 C14 C20 121.8(3)
C15 C14 Ru2 70.74(16)
C13 C14 Ru2 69.77(16)
C20 C14 Ru2 128.6(2)
C14 C15 C16 122.6(3)
C14 C15 Ru2 72.31(16)
C16 C15 Ru2 71.64(16)
C14 C15 H15A 118.0
C16 C15 H15A 118.0
Ru2 C15 H15A 118.0
C11 C16 C15 120.1(3)
C11 C16 Ru2 71.23(16)
C15 C16 Ru2 70.71(16)
C11 C16 H16A 119.3
C15 C16 H16A 119.3
Ru2 C16 H16A 119.3
C18 C17 C11 113.6(3)
C18 C17 C19 111.0(3)
C11 C17 C19 109.1(3)
C18 C17 H17A 107.6
C11 C17 H17A 107.6
C19 C17 H17A 107.6
C17 C18 H18A 109.5
C17 C18 H18B 109.5
H18A C18 H18B 109.5
C17 C18 H18C 109.5
H18A C18 H18C 109.5
H18B C18 H18C 109.5
C17 C19 H19A 109.5
C17 C19 H19B 109.5
H19A C19 H19B 109.5
C17 C19 H19C 109.5
H19A C19 H19C 109.5
H19B C19 H19C 109.5
C14 C20 H20A 109.5
C14 C20 H20B 109.5
H20A C20 H20B 109.5
C14 C20 H20C 109.5
H20A C20 H20C 109.5
H20B C20 H20C 109.5
C26 C21 C22 119.8(3)
C26 C21 S1 123.4(2)
C22 C21 S1 116.7(2)
C23 C22 C21 119.0(3)
C23 C22 C27 119.5(3)
C21 C22 C27 121.4(3)
C24 C23 C22 121.0(3)
C24 C23 H23A 119.5
C22 C23 H23A 119.5
C23 C24 C25 119.8(3)
C23 C24 H24A 120.1
C25 C24 H24A 120.1
C26 C25 C24 120.2(3)
C26 C25 H25A 119.9
C24 C25 H25A 119.9
C21 C26 C25 120.1(3)
C21 C26 H26A 119.9
C25 C26 H26A 119.9
O1 C27 N1 124.5(3)
O1 C27 C22 121.0(3)
N1 C27 C22 114.5(3)
C33 C28 C29 119.5(3)
C33 C28 N1 116.9(3)
C29 C28 N1 123.5(3)
C30 C29 C28 119.1(3)
C30 C29 H29A 120.5
C28 C29 H29A 120.5
C31 C30 C29 121.6(3)
C31 C30 H30A 119.2
C29 C30 H30A 119.2
C30 C31 C32 118.9(3)
C30 C31 H31A 120.5
C32 C31 H31A 120.5
C31 C32 C33 120.6(4)
C31 C32 H32A 119.7
C33 C32 H32A 119.7
C32 C33 C28 120.2(3)
C32 C33 H33A 119.9
C28 C33 H33A 119.9
C39 C34 C35 119.1(3)
C39 C34 S2 123.0(2)
C35 C34 S2 117.9(2)
C36 C35 C34 119.1(3)
C36 C35 C40 118.5(3)
C34 C35 C40 122.2(3)
C37 C36 C35 121.2(3)
C37 C36 H36A 119.4
C35 C36 H36A 119.4
C36 C37 C38 119.8(3)
C36 C37 H37A 120.1
C38 C37 H37A 120.1
C37 C38 C39 120.1(3)
C37 C38 H38A 119.9
C39 C38 H38A 119.9
C38 C39 C34 120.6(3)
C38 C39 H39A 119.7
C34 C39 H39A 119.7
O2 C40 N2 123.7(3)
O2 C40 C35 121.0(3)
N2 C40 C35 115.2(3)
C46 C41 C42 118.5(5)
C46 C41 N2 127.0(6)
C42 C41 N2 114.5(6)
C43 C42 C41 121.1(6)
C43 C42 H42A 119.4
C41 C42 H42A 119.4
C42 C43 C44 120.3(7)
C42 C43 H43A 119.9
C44 C43 H43A 119.9
C45 C44 C43 118.7(6)
C45 C44 H44A 120.6
C43 C44 H44A 120.6
C44 C45 C46 121.1(6)
C44 C45 H45A 119.4
C46 C45 H45A 119.4
C41 C46 C45 120.2(6)
C41 C46 H46A 119.9
C45 C46 H46A 119.9
C46' C41' C42' 121.3(7)
C46' C41' N2 117.7(8)
C42' C41' N2 120.9(8)
C41' C42' C43' 120.3(8)
C41' C42' H42B 119.8
C43' C42' H42B 119.8
C42' C43' C44' 119.5(8)
C42' C43' H43B 120.3
C44' C43' H43B 120.3
C45' C44' C43' 119.0(8)
C45' C44' H44B 120.5
C43' C44' H44B 120.5
C44' C45' C46' 121.8(8)
C44' C45' H45B 119.1
C46' C45' H45B 119.1
C41' C46' C45' 117.8(7)
C41' C46' H46B 121.1
C45' C46' H46B 121.1
C52 C47 C48 119.0(3)
C52 C47 S3 119.9(2)
C48 C47 S3 121.0(2)
C49 C48 C47 117.9(3)
C49 C48 C53 114.1(3)
C47 C48 C53 127.9(3)
C50 C49 C48 122.2(3)
C50 C49 H49A 118.9
C48 C49 H49A 118.9
C49 C50 C51 119.6(3)
C49 C50 H50A 120.2
C51 C50 H50A 120.2
C52 C51 C50 119.6(3)
C52 C51 H51A 120.2
C50 C51 H51A 120.2
C51 C52 C47 121.5(3)
C51 C52 H52A 119.2
C47 C52 H52A 119.2
O3 C53 N3 122.4(3)
O3 C53 C48 119.5(3)
N3 C53 C48 118.1(3)
C55 C54 C59 119.5(3)
C55 C54 N3 117.0(3)
C59 C54 N3 123.4(3)
C54 C55 C56 120.8(3)
C54 C55 H55A 119.6
C56 C55 H55A 119.6
C57 C56 C55 119.9(4)
C57 C56 H56A 120.0
C55 C56 H56A 120.0
C58 C57 C56 119.4(4)
C58 C57 H57A 120.3
C56 C57 H57A 120.3
C57 C58 C59 122.0(4)
C57 C58 H58A 119.0
C59 C58 H58A 119.0
C58 C59 C54 118.4(3)
C58 C59 H59A 120.8
C54 C59 H59A 120.8
O4 C60 H60A 109.5
O4 C60 H60B 109.5
H60A C60 H60B 109.5
O4 C60 H60C 109.5
H60A C60 H60C 109.5
H60B C60 H60C 109.5
O5 C61 H61A 109.5
O5 C61 H61B 109.5
H61A C61 H61B 109.5
O5 C61 H61C 109.5
H61A C61 H61C 109.5
H61B C61 H61C 109.5
O6 C62 H62A 109.5
O6 C62 H62B 109.5
H62A C62 H62B 109.5
O6 C62 H62C 109.5
H62A C62 H62C 109.5
H62B C62 H62C 109.5

loop_
_geom_bond_atom_site_label_1
_geom_bond_atom_site_label_2
_geom_bond_distance
Ru1 C6 2.190(3)
Ru1 C5 2.211(3)
Ru1 C2 2.213(3)
Ru1 C3 2.215(3)
Ru1 C4 2.236(3)
Ru1 C1 2.248(3)
Ru1 S2 2.3940(7)
Ru1 S3 2.4015(7)
Ru1 S1 2.4077(7)
Ru2 C13 2.194(3)
Ru2 C15 2.207(3)
Ru2 C12 2.210(3)
Ru2 C11 2.212(3)
Ru2 C16 2.219(3)
Ru2 C14 2.227(3)
Ru2 S1 2.3916(7)
Ru2 S3 2.4068(7)
Ru2 S2 2.4163(7)
S1 C21 1.788(3)
S2 C34 1.789(3)
S3 C47 1.799(3)
P1 F1' 1.555(5)
P1 F2 1.557(5)
P1 F4 1.571(6)
P1 F3' 1.574(6)
P1 F2' 1.577(5)
P1 F3 1.582(5)
P1 F5 1.589(3)
P1 F1 1.591(5)
P1 F4' 1.599(5)
P1 F6 1.599(2)
O1 C27 1.217(4)
O2 C40 1.217(4)
O3 C53 1.220(4)
O4 C60 1.429(5)
O4 H1O4 0.8401
O5 C61 1.423(6)
O5 H1O5 0.8400
O6 C62 1.431(6)
O6 H1O6 0.8399
N1 C27 1.351(4)
N1 C28 1.423(4)
N1 H1 0.8800
N2 C40 1.337(4)
N2 C41' 1.413(7)
N2 C41 1.443(6)
N2 H2 0.8800
N3 C53 1.351(4)
N3 C54 1.414(4)
N3 H3 0.8800
C1 C2 1.413(4)
C1 C6 1.430(4)
C1 C7 1.512(4)
C2 C3 1.421(4)
C2 H2A 1.0000
C3 C4 1.411(4)
C3 H3A 1.0000
C4 C5 1.419(5)
C4 C10 1.504(4)
C5 C6 1.414(4)
C5 H5A 1.0000
C6 H6A 1.0000
C7 C9 1.516(5)
C7 C8 1.534(5)
C7 H7A 1.0000
C8 H8A 0.9800
C8 H8B 0.9800
C8 H8C 0.9800
C9 H9A 0.9800
C9 H9B 0.9800
C9 H9C 0.9800
C10 H10A 0.9800
C10 H10B 0.9800
C10 H10C 0.9800
C11 C16 1.406(4)
C11 C12 1.444(4)
C11 C17 1.521(4)
C12 C13 1.397(5)
C12 H12A 1.0000
C13 C14 1.438(4)
C13 H13A 1.0000
C14 C15 1.405(4)
C14 C20 1.499(4)
C15 C16 1.428(4)
C15 H15A 1.0000
C16 H16A 1.0000
C17 C18 1.518(5)
C17 C19 1.532(5)
C17 H17A 1.0000
C18 H18A 0.9800
C18 H18B 0.9800
C18 H18C 0.9800
C19 H19A 0.9800
C19 H19B 0.9800
C19 H19C 0.9800
C20 H20A 0.9800
C20 H20B 0.9800
C20 H20C 0.9800
C21 C26 1.388(4)
C21 C22 1.408(4)
C22 C23 1.391(4)
C22 C27 1.510(4)
C23 C24 1.379(5)
C23 H23A 0.9500
C24 C25 1.388(5)
C24 H24A 0.9500
C25 C26 1.388(5)
C25 H25A 0.9500
C26 H26A 0.9500
C28 C33 1.390(5)
C28 C29 1.395(5)
C29 C30 1.392(5)
C29 H29A 0.9500
C30 C31 1.378(6)
C30 H30A 0.9500
C31 C32 1.383(6)
C31 H31A 0.9500
C32 C33 1.389(5)
C32 H32A 0.9500
C33 H33A 0.9500
C34 C39 1.396(4)
C34 C35 1.406(4)
C35 C36 1.393(5)
C35 C40 1.508(5)
C36 C37 1.375(5)
C36 H36A 0.9500
C37 C38 1.383(5)
C37 H37A 0.9500
C38 C39 1.387(4)
C38 H38A 0.9500
C39 H39A 0.9500
C41 C46 1.386(7)
C41 C42 1.389(7)
C42 C43 1.383(6)
C42 H42A 0.9500
C43 C44 1.386(7)
C43 H43A 0.9500
C44 C45 1.380(7)
C44 H44A 0.9500
C45 C46 1.390(7)
C45 H45A 0.9500
C46 H46A 0.9500
C41' C46' 1.370(9)
C41' C42' 1.372(9)
C42' C43' 1.381(9)
C42' H42B 0.9500
C43' C44' 1.383(10)
C43' H43B 0.9500
C44' C45' 1.377(10)
C44' H44B 0.9500
C45' C46' 1.391(9)
C45' H45B 0.9500
C46' H46B 0.9500
C47 C52 1.392(4)
C47 C48 1.415(4)
C48 C49 1.399(4)
C48 C53 1.511(4)
C49 C50 1.372(5)
C49 H49A 0.9500
C50 C51 1.386(5)
C50 H50A 0.9500
C51 C52 1.382(4)
C51 H51A 0.9500
C52 H52A 0.9500
C54 C55 1.387(5)
C54 C59 1.408(4)
C55 C56 1.387(5)
C55 H55A 0.9500
C56 C57 1.384(6)
C56 H56A 0.9500
C57 C58 1.375(6)
C57 H57A 0.9500
C58 C59 1.389(5)
C58 H58A 0.9500
C59 H59A 0.9500
C60 H60A 0.9800
C60 H60B 0.9800
C60 H60C 0.9800
C61 H61A 0.9800
C61 H61B 0.9800
C61 H61C 0.9800
C62 H62A 0.9800
C62 H62B 0.9800
C62 H62C 0.9800

loop_
_geom_hbond_atom_site_label_D
_geom_hbond_atom_site_label_H
_geom_hbond_atom_site_label_A
_geom_hbond_distance_DH
_geom_hbond_distance_HA
_geom_hbond_distance_DA
_geom_hbond_angle_DHA
_geom_hbond_site_symmetry_A
O4 H1O4 O5 0.84 1.88 2.703(4) 164.6 .
O5 H1O5 O6 0.84 1.86 2.698(5) 172.5 2_854
O6 H1O6 O4 0.84 2.01 2.818(4) 162.8 .
N1 H1 O4 0.88 2.17 2.993(4) 156.2 .
N2 H2 F6 0.88 2.12 2.955(4) 158.0 .
N3 H3 S3 0.88 2.51 3.031(3) 118.3 .
N3 H3 F5 0.88 2.51 3.319(4) 153.2 2_765

loop_
_geom_torsion_atom_site_label_1
_geom_torsion_atom_site_label_2
_geom_torsion_atom_site_label_3
_geom_torsion_atom_site_label_4
_geom_torsion
C13 Ru2 S1 C21 11.03(16)
C15 Ru2 S1 C21 128.03(18)
C12 Ru2 S1 C21 37.48(14)
C11 Ru2 S1 C21 74.93(14)
C16 Ru2 S1 C21 107.99(14)
C14 Ru2 S1 C21 14.5(5)
S3 Ru2 S1 C21 -154.79(11)
S2 Ru2 S1 C21 -74.49(11)
C13 Ru2 S1 Ru1 125.18(11)
C15 Ru2 S1 Ru1 -117.82(15)
C12 Ru2 S1 Ru1 151.63(9)
C11 Ru2 S1 Ru1 -170.92(8)
C16 Ru2 S1 Ru1 -137.86(9)
C14 Ru2 S1 Ru1 128.7(5)
S3 Ru2 S1 Ru1 -40.64(2)
S2 Ru2 S1 Ru1 39.66(2)
C6 Ru1 S1 C21 6.3(2)
C5 Ru1 S1 C21 -130.0(3)
C2 Ru1 S1 C21 -45.38(13)
C3 Ru1 S1 C21 -83.42(13)
C4 Ru1 S1 C21 -114.11(14)
C1 Ru1 S1 C21 -13.27(14)
S2 Ru1 S1 C21 77.47(11)
S3 Ru1 S1 C21 158.34(11)
C6 Ru1 S1 Ru2 -111.3(2)
C5 Ru1 S1 Ru2 112.4(3)
C2 Ru1 S1 Ru2 -162.93(8)
C3 Ru1 S1 Ru2 159.03(8)
C4 Ru1 S1 Ru2 128.34(10)
C1 Ru1 S1 Ru2 -130.82(9)
S2 Ru1 S1 Ru2 -40.08(2)
S3 Ru1 S1 Ru2 40.80(2)
C6 Ru1 S2 C34 -48.85(13)
C5 Ru1 S2 C34 -17.92(14)
C2 Ru1 S2 C34 -114.70(14)
C3 Ru1 S2 C34 -120.7(3)
C4 Ru1 S2 C34 -4.4(2)
C1 Ru1 S2 C34 -86.61(13)
S3 Ru1 S2 C34 75.28(10)
S1 Ru1 S2 C34 153.02(10)
C6 Ru1 S2 Ru2 -162.28(9)
C5 Ru1 S2 Ru2 -131.35(9)
C2 Ru1 S2 Ru2 131.88(10)
C3 Ru1 S2 Ru2 125.9(3)
C4 Ru1 S2 Ru2 -117.81(18)
C1 Ru1 S2 Ru2 159.96(8)
S3 Ru1 S2 Ru2 -38.15(2)
S1 Ru1 S2 Ru2 39.59(2)
C13 Ru2 S2 C34 74.42(13)
C15 Ru2 S2 C34 10.76(15)
C12 Ru2 S2 C34 108.05(14)
C11 Ru2 S2 C34 131.71(18)
C16 Ru2 S2 C34 13.0(5)
C14 Ru2 S2 C34 36.58(13)
S1 Ru2 S2 C34 -152.99(11)
S3 Ru2 S2 C34 -74.91(10)
C13 Ru2 S2 Ru1 -172.53(9)
C15 Ru2 S2 Ru1 123.81(11)
C12 Ru2 S2 Ru1 -138.89(10)
C11 Ru2 S2 Ru1 -115.23(16)
C16 Ru2 S2 Ru1 126.0(5)
C14 Ru2 S2 Ru1 149.63(8)
S1 Ru2 S2 Ru1 -39.93(2)
S3 Ru2 S2 Ru1 38.14(2)
C6 Ru1 S3 C47 -125.62(14)
C5 Ru1 S3 C47 -96.11(13)
C2 Ru1 S3 C47 -13.0(2)
C3 Ru1 S3 C47 -28.10(14)
C4 Ru1 S3 C47 -58.60(13)
C1 Ru1 S3 C47 -136.1(3)
S2 Ru1 S3 C47 146.06(10)
S1 Ru1 S3 C47 67.24(10)
C6 Ru1 S3 Ru2 126.65(10)
C5 Ru1 S3 Ru2 156.16(9)
C2 Ru1 S3 Ru2 -120.8(2)
C3 Ru1 S3 Ru2 -135.83(10)
C4 Ru1 S3 Ru2 -166.33(9)
C1 Ru1 S3 Ru2 116.2(2)
S2 Ru1 S3 Ru2 38.33(2)
S1 Ru1 S3 Ru2 -40.49(2)
C13 Ru2 S3 C47 125.74(18)
C15 Ru2 S3 C47 73.66(13)
C12 Ru2 S3 C47 13.3(4)
C11 Ru2 S3 C47 8.61(14)
C16 Ru2 S3 C47 36.13(13)
C14 Ru2 S3 C47 107.13(13)
S1 Ru2 S3 C47 -74.74(10)
S2 Ru2 S3 C47 -153.52(10)
C13 Ru2 S3 Ru1 -118.74(16)
C15 Ru2 S3 Ru1 -170.82(8)
C12 Ru2 S3 Ru1 128.8(4)
C11 Ru2 S3 Ru1 124.13(10)
C16 Ru2 S3 Ru1 151.65(8)
C14 Ru2 S3 Ru1 -137.35(9)
S1 Ru2 S3 Ru1 40.78(2)
S2 Ru2 S3 Ru1 -38.00(2)
C6 Ru1 C1 C2 131.6(3)
C5 Ru1 C1 C2 102.4(2)
C3 Ru1 C1 C2 29.29(18)
C4 Ru1 C1 C2 65.64(19)
S2 Ru1 C1 C2 -139.45(16)
S3 Ru1 C1 C2 145.8(2)
S1 Ru1 C1 C2 -60.82(19)
C5 Ru1 C1 C6 -29.16(18)
C2 Ru1 C1 C6 -131.6(3)
C3 Ru1 C1 C6 -102.3(2)
C4 Ru1 C1 C6 -65.96(18)
S2 Ru1 C1 C6 88.95(17)
S3 Ru1 C1 C6 14.2(4)
S1 Ru1 C1 C6 167.59(15)
C6 Ru1 C1 C7 -111.6(4)
C5 Ru1 C1 C7 -140.8(3)
C2 Ru1 C1 C7 116.8(4)
C3 Ru1 C1 C7 146.1(3)
C4 Ru1 C1 C7 -177.5(3)
S2 Ru1 C1 C7 -22.6(3)
S3 Ru1 C1 C7 -97.4(4)
S1 Ru1 C1 C7 56.0(3)
C6 C1 C2 C3 -3.0(4)
C7 C1 C2 C3 173.4(3)
Ru1 C1 C2 C3 -55.0(2)
C6 C1 C2 Ru1 51.9(2)
C7 C1 C2 Ru1 -131.7(3)
C6 Ru1 C2 C1 -29.69(18)
C5 Ru1 C2 C1 -66.80(19)
C3 Ru1 C2 C1 -132.2(3)
C4 Ru1 C2 C1 -103.7(2)
S2 Ru1 C2 C1 51.0(2)
S3 Ru1 C2 C1 -153.91(17)
S1 Ru1 C2 C1 130.81(16)
C6 Ru1 C2 C3 102.5(2)
C5 Ru1 C2 C3 65.38(19)
C4 Ru1 C2 C3 28.49(18)
C1 Ru1 C2 C3 132.2(3)
S2 Ru1 C2 C3 -176.85(14)
S3 Ru1 C2 C3 -21.7(3)
S1 Ru1 C2 C3 -97.01(17)
C1 C2 C3 C4 1.1(4)
Ru1 C2 C3 C4 -54.6(2)
C1 C2 C3 Ru1 55.7(2)
C6 Ru1 C3 C4 66.69(18)
C5 Ru1 C3 C4 29.51(18)
C2 Ru1 C3 C4 132.9(3)
C1 Ru1 C3 C4 104.04(19)
S2 Ru1 C3 C4 141.1(2)
S3 Ru1 C3 C4 -56.97(19)
S1 Ru1 C3 C4 -136.83(16)
C6 Ru1 C3 C2 -66.25(18)
C5 Ru1 C3 C2 -103.43(19)
C4 Ru1 C3 C2 -132.9(3)
C1 Ru1 C3 C2 -28.90(17)
S2 Ru1 C3 C2 8.1(4)
S3 Ru1 C3 C2 170.09(14)
S1 Ru1 C3 C2 90.24(17)
C2 C3 C4 C5 0.6(4)
Ru1 C3 C4 C5 -53.5(2)
C2 C3 C4 C10 -178.6(3)
Ru1 C3 C4 C10 127.4(3)
C2 C3 C4 Ru1 54.0(2)
C6 Ru1 C4 C3 -102.31(19)
C5 Ru1 C4 C3 -131.6(3)
C2 Ru1 C4 C3 -28.83(17)
C1 Ru1 C4 C3 -65.20(18)
S2 Ru1 C4 C3 -151.38(16)
S3 Ru1 C4 C3 133.01(16)
S1 Ru1 C4 C3 56.22(19)
C6 Ru1 C4 C5 29.26(17)
C2 Ru1 C4 C5 102.73(19)
C3 Ru1 C4 C5 131.6(3)
C1 Ru1 C4 C5 66.37(18)
S2 Ru1 C4 C5 -19.8(3)
S3 Ru1 C4 C5 -95.42(17)
S1 Ru1 C4 C5 -172.22(14)
C6 Ru1 C4 C10 142.4(4)
C5 Ru1 C4 C10 113.2(4)
C2 Ru1 C4 C10 -144.1(4)
C3 Ru1 C4 C10 -115.3(4)
C1 Ru1 C4 C10 179.5(3)
S2 Ru1 C4 C10 93.4(4)
S3 Ru1 C4 C10 17.8(3)
S1 Ru1 C4 C10 -59.0(3)
C3 C4 C5 C6 -0.2(4)
C10 C4 C5 C6 179.0(3)
Ru1 C4 C5 C6 -53.8(2)
C3 C4 C5 Ru1 53.6(2)
C10 C4 C5 Ru1 -127.2(3)
C2 Ru1 C5 C6 65.85(18)
C3 Ru1 C5 C6 102.83(19)
C4 Ru1 C5 C6 132.2(3)
C1 Ru1 C5 C6 29.22(17)
S2 Ru1 C5 C6 -57.23(19)
S3 Ru1 C5 C6 -138.14(16)
S1 Ru1 C5 C6 153.6(2)
C6 Ru1 C5 C4 -132.2(3)
C2 Ru1 C5 C4 -66.30(18)
C3 Ru1 C5 C4 -29.32(17)
C1 Ru1 C5 C4 -102.93(19)
S2 Ru1 C5 C4 170.62(14)
S3 Ru1 C5 C4 89.71(17)
S1 Ru1 C5 C4 21.4(4)
C4 C5 C6 C1 -1.8(4)
Ru1 C5 C6 C1 -56.5(2)
C4 C5 C6 Ru1 54.7(2)
C2 C1 C6 C5 3.4(4)
C7 C1 C6 C5 -173.1(3)
Ru1 C1 C6 C5 55.9(2)
C2 C1 C6 Ru1 -52.5(2)
C7 C1 C6 Ru1 131.0(3)
C2 Ru1 C6 C5 -103.0(2)
C3 Ru1 C6 C5 -65.81(19)
C4 Ru1 C6 C5 -29.07(18)
C1 Ru1 C6 C5 -132.2(3)
S2 Ru1 C6 C5 132.29(17)
S3 Ru1 C6 C5 53.2(2)
S1 Ru1 C6 C5 -160.18(17)
C5 Ru1 C6 C1 132.2(3)
C2 Ru1 C6 C1 29.20(17)
C3 Ru1 C6 C1 66.39(18)
C4 Ru1 C6 C1 103.14(19)
S2 Ru1 C6 C1 -95.50(16)
S3 Ru1 C6 C1 -174.62(13)
S1 Ru1 C6 C1 -28.0(3)
C2 C1 C7 C9 46.8(4)
C6 C1 C7 C9 -136.8(4)
Ru1 C1 C7 C9 -47.4(5)
C2 C1 C7 C8 -77.8(4)
C6 C1 C7 C8 98.5(3)
Ru1 C1 C7 C8 -172.1(3)
C13 Ru2 C11 C16 -101.8(2)
C15 Ru2 C11 C16 -29.00(17)
C12 Ru2 C11 C16 -129.8(3)
C14 Ru2 C11 C16 -64.76(18)
S1 Ru2 C11 C16 123.42(17)
S3 Ru2 C11 C16 48.6(2)
S2 Ru2 C11 C16 -166.18(14)
C13 Ru2 C11 C12 27.96(18)
C15 Ru2 C11 C12 100.8(2)
C16 Ru2 C11 C12 129.8(3)
C14 Ru2 C11 C12 65.04(19)
S1 Ru2 C11 C12 -106.78(17)
S3 Ru2 C11 C12 178.44(14)
S2 Ru2 C11 C12 -36.4(3)
C13 Ru2 C11 C17 140.0(3)
C15 Ru2 C11 C17 -147.1(3)
C12 Ru2 C11 C17 112.1(3)
C16 Ru2 C11 C17 -118.1(4)
C14 Ru2 C11 C17 177.1(3)
S1 Ru2 C11 C17 5.3(3)
S3 Ru2 C11 C17 -69.5(3)
S2 Ru2 C11 C17 75.7(3)
C16 C11 C12 C13 3.2(4)
C17 C11 C12 C13 -176.2(3)
Ru2 C11 C12 C13 -52.6(3)
C16 C11 C12 Ru2 55.8(2)
C17 C11 C12 Ru2 -123.5(3)
C15 Ru2 C12 C13 65.98(19)
C11 Ru2 C12 C13 133.7(3)
C16 Ru2 C12 C13 103.5(2)
C14 Ru2 C12 C13 29.03(18)
S1 Ru2 C12 C13 -147.07(16)
S3 Ru2 C12 C13 127.9(4)
S2 Ru2 C12 C13 -66.26(19)
C13 Ru2 C12 C11 -133.7(3)
C15 Ru2 C12 C11 -67.70(18)
C16 Ru2 C12 C11 -30.16(17)
C14 Ru2 C12 C11 -104.65(19)
S1 Ru2 C12 C11 79.25(17)
S3 Ru2 C12 C11 -5.8(5)
S2 Ru2 C12 C11 160.06(15)
C11 C12 C13 C14 -2.2(4)
Ru2 C12 C13 C14 -54.9(2)
C11 C12 C13 Ru2 52.7(2)
C15 Ru2 C13 C12 -102.7(2)
C11 Ru2 C13 C12 -28.75(18)
C16 Ru2 C13 C12 -65.56(19)
C14 Ru2 C13 C12 -133.1(3)
S1 Ru2 C13 C12 46.0(2)
S3 Ru2 C13 C12 -161.48(15)
S2 Ru2 C13 C12 122.87(17)
C15 Ru2 C13 C14 30.34(17)
C12 Ru2 C13 C14 133.1(3)
C11 Ru2 C13 C14 104.32(19)
C16 Ru2 C13 C14 67.51(18)
S1 Ru2 C13 C14 179.08(13)
S3 Ru2 C13 C14 -28.4(3)
S2 Ru2 C13 C14 -104.07(16)
C12 C13 C14 C15 0.2(4)
Ru2 C13 C14 C15 -54.7(2)
C12 C13 C14 C20 178.4(3)
Ru2 C13 C14 C20 123.6(3)
C12 C13 C14 Ru2 54.8(3)
C13 Ru2 C14 C15 129.5(3)
C12 Ru2 C14 C15 101.1(2)
C11 Ru2 C14 C15 63.96(18)
C16 Ru2 C14 C15 27.99(17)
S1 Ru2 C14 C15 125.3(5)
S3 Ru2 C14 C15 -66.00(18)
S2 Ru2 C14 C15 -147.95(16)
C15 Ru2 C14 C13 -129.5(3)
C12 Ru2 C14 C13 -28.33(18)
C11 Ru2 C14 C13 -65.51(18)
C16 Ru2 C14 C13 -101.48(19)
S1 Ru2 C14 C13 -4.2(6)
S3 Ru2 C14 C13 164.54(15)
S2 Ru2 C14 C13 82.59(17)
C13 Ru2 C14 C20 -115.1(4)
C15 Ru2 C14 C20 115.5(4)
C12 Ru2 C14 C20 -143.4(3)
C11 Ru2 C14 C20 179.4(3)
C16 Ru2 C14 C20 143.5(3)
S1 Ru2 C14 C20 -119.2(5)
S3 Ru2 C14 C20 49.5(3)
S2 Ru2 C14 C20 -32.5(3)
C13 C14 C15 C16 0.8(4)
C20 C14 C15 C16 -177.5(3)
Ru2 C14 C15 C16 -53.4(2)
C13 C14 C15 Ru2 54.2(2)
C20 C14 C15 Ru2 -124.1(3)
C13 Ru2 C15 C14 -31.13(18)
C12 Ru2 C15 C14 -67.87(19)
C11 Ru2 C15 C14 -106.0(2)
C16 Ru2 C15 C14 -134.6(3)
S1 Ru2 C15 C14 -165.72(14)
S3 Ru2 C15 C14 122.68(17)
S2 Ru2 C15 C14 44.8(2)
C13 Ru2 C15 C16 103.46(19)
C12 Ru2 C15 C16 66.71(18)
C11 Ru2 C15 C16 28.54(17)
C14 Ru2 C15 C16 134.6(3)
S1 Ru2 C15 C16 -31.1(3)
S3 Ru2 C15 C16 -102.73(16)
S2 Ru2 C15 C16 179.41(13)
C12 C11 C16 C15 -2.3(4)
C17 C11 C16 C15 177.1(3)
Ru2 C11 C16 C15 53.1(2)
C12 C11 C16 Ru2 -55.4(2)
C17 C11 C16 Ru2 124.0(3)
C14 C15 C16 C11 0.3(4)
Ru2 C15 C16 C11 -53.4(2)
C14 C15 C16 Ru2 53.7(2)
C13 Ru2 C16 C11 67.52(19)
C15 Ru2 C16 C11 132.8(3)
C12 Ru2 C16 C11 31.01(18)
C14 Ru2 C16 C11 105.3(2)
S1 Ru2 C16 C11 -64.64(18)
S3 Ru2 C16 C11 -143.99(16)
S2 Ru2 C16 C11 130.2(4)
C13 Ru2 C16 C15 -65.32(18)
C12 Ru2 C16 C15 -101.83(19)
C11 Ru2 C16 C15 -132.8(3)
C14 Ru2 C16 C15 -27.50(17)
S1 Ru2 C16 C15 162.53(14)
S3 Ru2 C16 C15 83.17(16)
S2 Ru2 C16 C15 -2.6(6)
C16 C11 C17 C18 -21.0(4)
C12 C11 C17 C18 158.3(3)
Ru2 C11 C17 C18 70.9(4)
C16 C11 C17 C19 103.4(4)
C12 C11 C17 C19 -77.2(4)
Ru2 C11 C17 C19 -164.6(3)
Ru2 S1 C21 C26 14.3(3)
Ru1 S1 C21 C26 -85.6(3)
Ru2 S1 C21 C22 -165.5(2)
Ru1 S1 C21 C22 94.6(2)
C26 C21 C22 C23 1.3(5)
S1 C21 C22 C23 -178.9(3)
C26 C21 C22 C27 177.3(3)
S1 C21 C22 C27 -2.9(4)
C21 C22 C23 C24 -1.0(5)
C27 C22 C23 C24 -177.0(3)
C22 C23 C24 C25 0.3(6)
C23 C24 C25 C26 0.0(6)
C22 C21 C26 C25 -1.0(5)
S1 C21 C26 C25 179.2(3)
C24 C25 C26 C21 0.4(6)
C28 N1 C27 O1 9.0(5)
C28 N1 C27 C22 -172.3(3)
C23 C22 C27 O1 72.4(4)
C21 C22 C27 O1 -103.5(4)
C23 C22 C27 N1 -106.3(3)
C21 C22 C27 N1 77.7(4)
C27 N1 C28 C33 -178.4(3)
C27 N1 C28 C29 3.4(5)
C33 C28 C29 C30 -0.1(5)
N1 C28 C29 C30 178.0(3)
C28 C29 C30 C31 0.9(5)
C29 C30 C31 C32 -0.6(6)
C30 C31 C32 C33 -0.5(6)
C31 C32 C33 C28 1.3(5)
C29 C28 C33 C32 -0.9(5)
N1 C28 C33 C32 -179.2(3)
Ru1 S2 C34 C39 -23.7(3)
Ru2 S2 C34 C39 74.1(3)
Ru1 S2 C34 C35 155.3(2)
Ru2 S2 C34 C35 -106.9(2)
C39 C34 C35 C36 -0.8(4)
S2 C34 C35 C36 -179.8(2)
C39 C34 C35 C40 -176.7(3)
S2 C34 C35 C40 4.3(4)
C34 C35 C36 C37 -0.9(5)
C40 C35 C36 C37 175.1(3)
C35 C36 C37 C38 1.4(5)
C36 C37 C38 C39 -0.3(5)
C37 C38 C39 C34 -1.4(5)
C35 C34 C39 C38 1.9(4)
S2 C34 C39 C38 -179.1(2)
C41' N2 C40 O2 4.4(12)
C41 N2 C40 O2 -1.9(8)
C41' N2 C40 C35 -172.9(11)
C41 N2 C40 C35 -179.1(6)
C36 C35 C40 O2 -90.3(4)
C34 C35 C40 O2 85.6(4)
C36 C35 C40 N2 87.0(4)
C34 C35 C40 N2 -97.1(4)
C40 N2 C41 C46 6.5(14)
C41' N2 C41 C46 -153(5)
C40 N2 C41 C42 -175.8(5)
C41' N2 C41 C42 25(4)
C46 C41 C42 C43 -1.3(9)
N2 C41 C42 C43 -179.2(9)
C41 C42 C43 C44 -1.4(9)
C42 C43 C44 C45 2.8(15)
C43 C44 C45 C46 -1.5(17)
C42 C41 C46 C45 2.6(15)
N2 C41 C46 C45 -179.8(10)
C44 C45 C46 C41 -1.2(17)
C40 N2 C41' C46' 36(2)
C41 N2 C41' C46' 60(3)
C40 N2 C41' C42' -142.4(11)
C41 N2 C41' C42' -118(6)
C46' C41' C42' C43' -1(3)
N2 C41' C42' C43' 177.0(14)
C41' C42' C43' C44' 4(2)
C42' C43' C44' C45' -6(2)
C43' C44' C45' C46' 6(2)
C42' C41' C46' C45' 0(3)
N2 C41' C46' C45' -178.2(13)
C44' C45' C46' C41' -2(2)
Ru1 S3 C47 C52 -6.8(3)
Ru2 S3 C47 C52 89.6(2)
Ru1 S3 C47 C48 176.7(2)
Ru2 S3 C47 C48 -86.9(2)
C52 C47 C48 C49 -4.2(4)
S3 C47 C48 C49 172.2(2)
C52 C47 C48 C53 178.8(3)
S3 C47 C48 C53 -4.7(4)
C47 C48 C49 C50 2.8(5)
C53 C48 C49 C50 -179.8(3)
C48 C49 C50 C51 1.0(5)
C49 C50 C51 C52 -3.2(5)
C50 C51 C52 C47 1.6(5)
C48 C47 C52 C51 2.1(4)
S3 C47 C52 C51 -174.4(2)
C54 N3 C53 O3 -12.3(5)
C54 N3 C53 C48 169.0(3)
C49 C48 C53 O3 -24.5(4)
C47 C48 C53 O3 152.6(3)
C49 C48 C53 N3 154.2(3)
C47 C48 C53 N3 -28.7(5)
C53 N3 C54 C55 177.7(3)
C53 N3 C54 C59 -5.0(5)
C59 C54 C55 C56 -0.3(5)
N3 C54 C55 C56 177.2(3)
C54 C55 C56 C57 -0.2(6)
C55 C56 C57 C58 0.1(6)
C56 C57 C58 C59 0.5(6)
C57 C58 C59 C54 -1.0(6)
C55 C54 C59 C58 0.9(5)
N3 C54 C59 C58 -176.4(3)
